data_7100220
loop_
_publ_author_name
'Emmanuel Deiters'
'Veronique Bulach'
'Mir Wais Hosseini'

_publ_section_title
;
Reversible single-crystal-to-single-crystal guest exchange in a
2-D coordination network based on a zinc porphyrin
;
_journal_name_full 'Chemical Communications'
_journal_paper_doi 10.1039/b508135c
_journal_year 2005
_chemical_formula_sum 'C42.34 H27.36 N6 O0.34 Zn'
_chemical_formula_weight 690.97
_space_group_IT_number 148
_symmetry_cell_setting hexagonal
_symmetry_space_group_name_Hall '-R 3'
_symmetry_space_group_name_H-M 'R -3 :H'
_cell_angle_alpha 90.00
_cell_angle_beta 90.00
_cell_angle_gamma 120.00
_cell_formula_units_Z 9
_cell_length_a 32.9114(13)
_cell_length_b 32.9114(13)
_cell_length_c 9.4246(5)
_cell_measurement_temperature 173(2)
_cell_volume 8840.7(7)
_diffrn_ambient_temperature 173(2)
_exptl_crystal_density_diffrn 1.166
_cod_depositor_comments
;
The following automatic conversions were performed:
'_symmetry_cell_setting' value 'Hexagonal' changed to 'hexagonal'
according to '/home/saulius/struct/CIF-dictionaries/cif_core.dic'
dictionary named 'cif_core.dic' version 2.4.1 from 2010-06-29.

Automatic conversion script
Id: cif_fix_enum 1527 2010-12-29 10:47:43Z saulius 
;
_cod_original_sg_symbol_H-M 'R -3'
_cod_database_code 7100220

loop_
_symmetry_equiv_pos_as_xyz
'x, y, z'
'-y, x-y, z'
'-x+y, -x, z'
'x+2/3, y+1/3, z+1/3'
'-y+2/3, x-y+1/3, z+1/3'
'-x+y+2/3, -x+1/3, z+1/3'
'x+1/3, y+2/3, z+2/3'
'-y+1/3, x-y+2/3, z+2/3'
'-x+y+1/3, -x+2/3, z+2/3'
'-x, -y, -z'
'y, -x+y, -z'
'x-y, x, -z'
'-x+2/3, -y+1/3, -z+1/3'
'y+2/3, -x+y+1/3, -z+1/3'
'x-y+2/3, x+1/3, -z+1/3'
'-x+1/3, -y+2/3, -z+2/3'
'y+1/3, -x+y+2/3, -z+2/3'
'x-y+1/3, x+2/3, -z+2/3'

loop_
_atom_site_label
_atom_site_type_symbol
_atom_site_fract_x
_atom_site_fract_y
_atom_site_fract_z
_atom_site_U_iso_or_equiv
_atom_site_adp_type
_atom_site_occupancy
_atom_site_symmetry_multiplicity
_atom_site_calc_flag
_atom_site_refinement_flags
_atom_site_disorder_assembly
_atom_site_disorder_group
Zn1 Zn 0.5000 0.0000 0.5000 0.02155(17) Uani 1 2 d S . .
N1 N 0.49871(7) 0.05848(8) 0.5720(2) 0.0232(4) Uani 1 1 d . . .
N2 N 0.53396(8) 0.00058(8) 0.6858(2) 0.0230(4) Uani 1 1 d . . .
C1 C 0.47464(9) 0.07751(9) 0.5082(3) 0.0250(5) Uani 1 1 d . . .
C2 C 0.47691(11) 0.11454(10) 0.5973(3) 0.0317(6) Uani 1 1 d . . .
H2 H 0.4634 0.1336 0.5775 0.038 Uiso 1 1 calc R . .
C3 C 0.50185(11) 0.11682(10) 0.7138(3) 0.0318(6) Uani 1 1 d . . .
H3 H 0.5093 0.1378 0.7914 0.038 Uiso 1 1 calc R . .
C4 C 0.51520(9) 0.08118(9) 0.6982(3) 0.0245(5) Uani 1 1 d . . .
C5 C 0.54045(9) 0.07107(9) 0.7999(3) 0.0246(5) Uani 1 1 d . . .
C6 C 0.54993(9) 0.03412(10) 0.7908(3) 0.0255(5) Uani 1 1 d . . .
C7 C 0.58066(11) 0.02711(11) 0.8854(3) 0.0338(6) Uani 1 1 d . . .
H7 H 0.5959 0.0451 0.9675 0.041 Uiso 1 1 calc R . .
C8 C 0.58364(11) -0.00982(11) 0.8351(3) 0.0347(7) Uani 1 1 d . . .
H8 H 0.6014 -0.0226 0.8748 0.042 Uiso 1 1 calc R . .
C9 C 0.55451(10) -0.02622(10) 0.7091(3) 0.0263(5) Uani 1 1 d . . .
C10 C 0.45000(9) 0.06261(10) 0.3797(3) 0.0259(5) Uani 1 1 d . . .
C11 C 0.55957(10) 0.10374(10) 0.9247(3) 0.0285(6) Uani 1 1 d . . .
C12 C 0.54452(11) 0.08779(12) 1.0615(3) 0.0353(7) Uani 1 1 d . . .
H12 H 0.5225 0.0556 1.0776 0.042 Uiso 1 1 calc R . .
C13 C 0.56168(14) 0.11891(14) 1.1757(4) 0.0472(9) Uani 1 1 d . . .
H13 H 0.5513 0.1080 1.2694 0.057 Uiso 1 1 calc R . .
C14 C 0.59380(16) 0.16559(14) 1.1523(4) 0.0555(10) Uani 1 1 d . . .
H14 H 0.6052 0.1868 1.2300 0.067 Uiso 1 1 calc R . .
C15 C 0.60938(16) 0.18164(14) 1.0174(5) 0.0591(11) Uani 1 1 d . . .
H15 H 0.6317 0.2138 1.0022 0.071 Uiso 1 1 calc R . .
C16 C 0.59253(12) 0.15086(12) 0.9033(4) 0.0416(7) Uani 1 1 d . . .
H16 H 0.6035 0.1620 0.8102 0.050 Uiso 1 1 calc R . .
C17 C 0.42458(10) 0.08756(10) 0.3354(3) 0.0272(6) Uani 1 1 d . . .
C18 C 0.38426(11) 0.07979(11) 0.4050(3) 0.0338(6) Uani 1 1 d . . .
H18 H 0.3718 0.0577 0.4804 0.041 Uiso 1 1 calc R . .
C19 C 0.60705(10) 0.08317(11) 0.4754(3) 0.0356(7) Uani 1 1 d . . .
H19 H 0.5964 0.0948 0.5504 0.043 Uiso 1 1 calc R . .
N3 N 0.57580(8) 0.04459(9) 0.4084(3) 0.0295(5) Uani 1 1 d . . .
C20 C 0.59115(10) 0.02895(11) 0.3030(3) 0.0331(6) Uani 1 1 d . . .
H20 H 0.5692 0.0015 0.2537 0.040 Uiso 1 1 calc R . .
C21 C 0.44082(11) 0.11962(11) 0.2252(3) 0.0353(7) Uani 1 1 d . . .
H21 H 0.4681 0.1257 0.1735 0.042 Uiso 1 1 calc R . .
O1 O 0.6340(7) 0.2549(5) 0.4472(16) 0.063(4) Uani 0.17 1 d PD . .
C22 C 0.6224(11) 0.2120(7) 0.533(2) 0.063(4) Uani 0.17 1 d PD . .

loop_
_atom_site_aniso_label
_atom_site_aniso_U_11
_atom_site_aniso_U_22
_atom_site_aniso_U_33
_atom_site_aniso_U_23
_atom_site_aniso_U_13
_atom_site_aniso_U_12
Zn1 0.0226(2) 0.0263(2) 0.0200(2) 0.00125(15) -0.00098(14) 0.01544(18)
N1 0.0226(10) 0.0269(11) 0.0237(11) 0.0012(8) -0.0004(8) 0.0151(9)
N2 0.0241(10) 0.0277(11) 0.0208(10) 0.0003(8) -0.0011(8) 0.0157(9)
C1 0.0264(12) 0.0275(13) 0.0254(13) 0.0023(10) 0.0021(10) 0.0168(11)
C2 0.0372(15) 0.0326(14) 0.0340(15) -0.0028(12) -0.0042(12) 0.0241(13)
C3 0.0364(15) 0.0342(15) 0.0314(14) -0.0070(11) -0.0061(11) 0.0225(13)
C4 0.0244(12) 0.0279(13) 0.0231(12) -0.0001(10) 0.0006(10) 0.0145(11)
C5 0.0252(12) 0.0288(13) 0.0214(12) -0.0011(10) -0.0007(10) 0.0148(11)
C6 0.0254(12) 0.0305(13) 0.0225(12) 0.0007(10) -0.0013(10) 0.0154(11)
C7 0.0402(16) 0.0404(16) 0.0286(14) -0.0059(12) -0.0113(12) 0.0259(14)
C8 0.0398(16) 0.0431(17) 0.0322(15) -0.0054(12) -0.0126(12) 0.0288(14)
C9 0.0288(13) 0.0332(14) 0.0229(13) 0.0030(10) -0.0013(10) 0.0200(12)
C10 0.0278(13) 0.0324(14) 0.0248(12) 0.0034(10) 0.0002(10) 0.0204(11)
C11 0.0300(13) 0.0324(14) 0.0283(14) -0.0043(11) -0.0063(11) 0.0196(12)
C12 0.0408(16) 0.0433(17) 0.0279(14) -0.0029(12) -0.0028(12) 0.0256(14)
C13 0.059(2) 0.068(2) 0.0285(16) -0.0136(15) -0.0087(15) 0.042(2)
C14 0.072(3) 0.060(2) 0.045(2) -0.0280(18) -0.0235(19) 0.040(2)
C15 0.067(3) 0.0378(19) 0.066(3) -0.0179(18) -0.026(2) 0.0215(18)
C16 0.0465(18) 0.0376(17) 0.0369(17) -0.0039(13) -0.0098(14) 0.0182(14)
C17 0.0331(14) 0.0316(14) 0.0243(13) -0.0020(10) -0.0058(10) 0.0219(12)
C18 0.0376(15) 0.0435(16) 0.0291(14) 0.0088(12) 0.0027(12) 0.0269(14)
C19 0.0280(14) 0.0396(16) 0.0350(16) -0.0027(12) 0.0082(12) 0.0139(13)
N3 0.0234(11) 0.0358(13) 0.0278(12) 0.0042(10) 0.0023(9) 0.0137(10)
C20 0.0251(13) 0.0376(15) 0.0286(14) -0.0028(12) 0.0006(11) 0.0097(12)
C21 0.0356(15) 0.0449(17) 0.0342(15) 0.0082(13) 0.0040(12) 0.0267(14)
O1 0.097(11) 0.041(7) 0.033(6) 0.012(5) 0.006(7) 0.020(7)
C22 0.097(11) 0.041(7) 0.033(6) 0.012(5) 0.006(7) 0.020(7)

loop_
_geom_bond_atom_site_label_1
_geom_bond_atom_site_label_2
_geom_bond_distance
_geom_bond_site_symmetry_2
_geom_bond_publ_flag
Zn1 N1 2.061(2) . ?
Zn1 N1 2.061(2) 10_656 ?
Zn1 N2 2.072(2) 10_656 ?
Zn1 N2 2.072(2) . ?
Zn1 N3 2.337(2) 10_656 ?
Zn1 N3 2.337(2) . ?
N1 C4 1.365(3) . ?
N1 C1 1.370(3) . ?
N2 C9 1.371(3) . ?
N2 C6 1.376(3) . ?
C1 C10 1.402(4) . ?
C1 C2 1.451(4) . ?
C2 C3 1.350(4) . ?
C2 H2 0.9500 . ?
C3 C4 1.451(4) . ?
C3 H3 0.9500 . ?
C4 C5 1.413(4) . ?
C5 C6 1.401(4) . ?
C5 C11 1.503(4) . ?
C6 C7 1.451(4) . ?
C7 C8 1.353(4) . ?
C7 H7 0.9500 . ?
C8 C9 1.451(4) . ?
C8 H8 0.9500 . ?
C9 C10 1.406(4) 10_656 ?
C10 C9 1.407(4) 10_656 ?
C10 C17 1.495(3) . ?
C11 C12 1.387(4) . ?
C11 C16 1.393(4) . ?
C12 C13 1.396(4) . ?
C12 H12 0.9500 . ?
C13 C14 1.379(6) . ?
C13 H13 0.9500 . ?
C14 C15 1.374(6) . ?
C14 H14 0.9500 . ?
C15 C16 1.389(5) . ?
C15 H15 0.9500 . ?
C16 H16 0.9500 . ?
C17 C21 1.384(4) . ?
C17 C18 1.385(4) . ?
C18 C20 1.386(4) 17 ?
C18 H18 0.9500 . ?
C19 N3 1.328(4) . ?
C19 C21 1.390(4) 18_545 ?
C19 H19 0.9500 . ?
N3 C20 1.329(4) . ?
C20 C18 1.386(4) 18_545 ?
C20 H20 0.9500 . ?
C21 C19 1.390(4) 17 ?
C21 H21 0.9500 . ?
O1 C22 1.502(16) . ?
